data_1547048
loop_
_publ_author_name
'Morris, Patrick J.'
'Moaddel, Ruin'
'Zanos, Panos'
'Moore, Curtis E.'
'Gould, Todd'
'Zarate, Jr, Carlos A'
'Thomas, Craig J.'

_publ_section_title
;
 Synthesis and N-Methyl-d-aspartate (NMDA) Receptor Activity of Ketamine
 Metabolites.
;
_journal_issue 17
_journal_name_full 'Organic letters'
_journal_page_first 4572
_journal_page_last 4575
_journal_paper_doi 10.1021/acs.orglett.7b02177
_journal_volume 19
_journal_year 2017
_chemical_absolute_configuration ad
_chemical_formula_moiety 'C12 H14 Cl N O2'
_chemical_formula_sum 'C12 H14 Cl N O2'
_chemical_formula_weight 239.69
_space_group_crystal_system orthorhombic
_space_group_IT_number 19
_space_group_name_Hall 'P 2ac 2ab'
_space_group_name_H-M_alt 'P 21 21 21'
_symmetry_space_group_name_Hall 'P 2ac 2ab'
_symmetry_space_group_name_H-M 'P 21 21 21'
_atom_sites_solution_hydrogens mixed
_atom_sites_solution_primary dual
_atom_sites_solution_secondary difmap
_audit_creation_date 2017-01-25
_audit_creation_method
;
Olex2 1.2-beta
(compiled 2017.01.04 svn.r3372 for OlexSys, GUI svn.r5292)
;
_cell_angle_alpha 90
_cell_angle_beta 90
_cell_angle_gamma 90
_cell_formula_units_Z 4
_cell_length_a 7.4095(7)
_cell_length_b 7.4183(7)
_cell_length_c 20.1227(18)
_cell_measurement_reflns_used 4597
_cell_measurement_temperature 100.0
_cell_measurement_theta_max 26.194
_cell_measurement_theta_min 2.926
_cell_volume 1106.06(18)
_computing_cell_refinement 'SAINT v8.34A (Bruker, 2013)'
_computing_data_collection 'APEX2 v2014.11-0 (Bruker, 2014)'
_computing_data_reduction 'SAINT v8.34A (Bruker, 2013)'
_computing_molecular_graphics 'Olex2 (Dolomanov et al., 2009)'
_computing_publication_material 'Olex2 (Dolomanov et al., 2009)'
_computing_structure_refinement 'ShelXL (Sheldrick, 2015)'
_computing_structure_solution 'ShelXT (Sheldrick, 2015)'
_diffrn_ambient_temperature 100.0
_diffrn_detector 'Bruker APEX-II CCD'
_diffrn_detector_area_resol_mean 7.9
_diffrn_detector_type 'CCD Area Detector'
_diffrn_measured_fraction_theta_full 0.999
_diffrn_measured_fraction_theta_max 0.998
_diffrn_measurement_device 'Kappa Four-Circle Diffractometer'
_diffrn_measurement_device_type 'Bruker X8 APEX II'
_diffrn_measurement_method '\w and \f scans'
_diffrn_radiation_monochromator graphite
_diffrn_radiation_probe x-ray
_diffrn_radiation_type MoK\a
_diffrn_radiation_wavelength 0.71073
_diffrn_radiation_xray_symbol K-L~3~
_diffrn_reflns_av_R_equivalents 0.0455
_diffrn_reflns_av_unetI/netI 0.0333
_diffrn_reflns_Laue_measured_fraction_full 0.999
_diffrn_reflns_Laue_measured_fraction_max 0.998
_diffrn_reflns_limit_h_max 9
_diffrn_reflns_limit_h_min -9
_diffrn_reflns_limit_k_max 8
_diffrn_reflns_limit_k_min -9
_diffrn_reflns_limit_l_max 25
_diffrn_reflns_limit_l_min -24
_diffrn_reflns_number 15998
_diffrn_reflns_point_group_measured_fraction_full 0.999
_diffrn_reflns_point_group_measured_fraction_max 0.997
_diffrn_reflns_theta_full 25.000
_diffrn_reflns_theta_max 26.365
_diffrn_reflns_theta_min 2.927
_diffrn_source 'sealed tube'
_diffrn_source_type fine-focus
_diffrn_standards_number 0
_exptl_absorpt_coefficient_mu 0.329
_exptl_absorpt_correction_T_max 0.2602
_exptl_absorpt_correction_T_min 0.2259
_exptl_absorpt_correction_type multi-scan
_exptl_absorpt_process_details
'SADABS-2014/5 (Bruker,2014/5) was used for absorption correction. wR2(int) was 0.0582 before and 0.0525 after correction. The Ratio of minimum to maximum transmission is 0.8682. The \l/2 correction factor is 0.00150.'
_exptl_crystal_colour Colorless
_exptl_crystal_colour_primary Colorless
_exptl_crystal_density_diffrn 1.439
_exptl_crystal_description Block
_exptl_crystal_F_000 504
_exptl_crystal_size_max 0.279
_exptl_crystal_size_mid 0.253
_exptl_crystal_size_min 0.216
_refine_diff_density_max 0.204
_refine_diff_density_min -0.186
_refine_diff_density_rms 0.041
_refine_ls_abs_structure_details
;
 Flack x determined using 766 quotients [(I+)-(I-)]/[(I+)+(I-)]
 (Parsons, Flack and Wagner, Acta Cryst. B69 (2013) 249-259).
;
_refine_ls_abs_structure_Flack 0.07(3)
_refine_ls_extinction_method none
_refine_ls_goodness_of_fit_ref 1.060
_refine_ls_hydrogen_treatment mixed
_refine_ls_matrix_type full
_refine_ls_number_parameters 157
_refine_ls_number_reflns 2262
_refine_ls_number_restraints 3
_refine_ls_restrained_S_all 1.062
_refine_ls_R_factor_all 0.0360
_refine_ls_R_factor_gt 0.0301
_refine_ls_shift/su_max 0.001
_refine_ls_shift/su_mean 0.000
_refine_ls_structure_factor_coef Fsqd
_refine_ls_weighting_details 'w=1/[\s^2^(Fo^2^)+(0.0294P)^2^+0.2520P] where P=(Fo^2^+2Fc^2^)/3'
_refine_ls_weighting_scheme calc
_refine_ls_wR_factor_gt 0.0629
_refine_ls_wR_factor_ref 0.0656
_reflns_Friedel_coverage 0.689
_reflns_Friedel_fraction_full 1.000
_reflns_Friedel_fraction_max 0.996
_reflns_number_gt 2059
_reflns_number_total 2262
_reflns_threshold_expression 'I > 2\s(I)'
_cod_data_source_file ol7b02177_si_009.cif
_cod_data_source_block NIH22
_cod_depositor_comments
;
The following automatic conversions were performed:

'_diffrn_radiation_probe' value 'X-ray' changed to 'x-ray' according
to
/home/data/users/saulius/crontab/automatic-downloads/current/ACS/lib/dictionaries/cif_core.dic
dictionary named 'cif_core.dic' version 2.4.2 from 2011-04-26.

Automatic conversion script
Id: cif_fix_values 4973 2017-02-22 13:04:09Z antanas 
;
_cod_database_code 1547048
_shelx_shelxl_version_number 2016/6
_shelx_space_group_comment
;
The symmetry employed for this shelxl refinement is uniquely defined
by the following loop, which should always be used as a source of
symmetry information in preference to the above space-group names.
They are only intended as comments.
;
_shelx_estimated_absorpt_t_max 0.932
_shelx_estimated_absorpt_t_min 0.914
_olex2_refinement_description
;
1. Fixed Uiso
 At 1.2 times of:
  All C(H) groups, All C(H,H) groups
2. Restrained distances
 N1-H1A = N1-H1B = O2-H2
 0.95 with sigma of 0.02
3.a Ternary CH refined with riding coordinates:
 C3(H3)
3.b Secondary CH2 refined with riding coordinates:
 C2(H2A,H2B), C4(H4A,H4B), C5(H5A,H5B)
3.c Aromatic/amide H refined with riding coordinates:
 C9(H9), C10(H10), C11(H11), C12(H12)
;
_olex2_submission_special_instructions 'No special instructions were received'

loop_
_space_group_symop_operation_xyz
'x, y, z'
'-x+1/2, -y, z+1/2'
'-x, y+1/2, -z+1/2'
'x+1/2, -y+1/2, -z'

loop_
_atom_site_label
_atom_site_type_symbol
_atom_site_fract_x
_atom_site_fract_y
_atom_site_fract_z
_atom_site_U_iso_or_equiv
_atom_site_adp_type
_atom_site_occupancy
_atom_site_site_symmetry_order
_atom_site_calc_flag
_atom_site_refinement_flags_posn
Cl1 Cl 0.49521(9) 0.29770(9) 0.54460(3) 0.02501(17) Uani 1 1 d .
O1 O 0.4674(2) 0.3425(2) 0.70429(8) 0.0177(4) Uani 1 1 d .
O2 O 0.9939(3) -0.0074(2) 0.68056(8) 0.0185(4) Uani 1 1 d D
H2 H 1.060(4) 0.028(4) 0.7175(13) 0.050(11) Uiso 1 1 d D
N1 N 0.7887(3) 0.6143(3) 0.71077(10) 0.0140(4) Uani 1 1 d D
H1A H 0.852(3) 0.710(3) 0.6956(12) 0.015(7) Uiso 1 1 d D
H1B H 0.697(3) 0.654(4) 0.7375(12) 0.019(7) Uiso 1 1 d D
C1 C 0.6276(3) 0.3446(3) 0.69144(11) 0.0124(5) Uani 1 1 d .
C2 C 0.7528(3) 0.1961(3) 0.71382(11) 0.0152(5) Uani 1 1 d .
H2A H 0.680554 0.089222 0.726443 0.018 Uiso 1 1 calc R
H2B H 0.819953 0.236630 0.753653 0.018 Uiso 1 1 calc R
C3 C 0.8877(3) 0.1427(3) 0.65947(12) 0.0145(5) Uani 1 1 d .
H3 H 0.816821 0.103969 0.619662 0.017 Uiso 1 1 calc R
C4 C 0.9979(3) 0.3078(3) 0.63974(11) 0.0154(5) Uani 1 1 d .
H4A H 1.090289 0.272907 0.606596 0.018 Uiso 1 1 calc R
H4B H 1.060818 0.356455 0.679269 0.018 Uiso 1 1 calc R
C5 C 0.8740(3) 0.4536(3) 0.61015(12) 0.0143(5) Uani 1 1 d .
H5A H 0.825863 0.409340 0.567258 0.017 Uiso 1 1 calc R
H5B H 0.947203 0.562339 0.600812 0.017 Uiso 1 1 calc R
C6 C 0.7134(3) 0.5080(3) 0.65524(11) 0.0118(5) Uani 1 1 d .
C7 C 0.5645(3) 0.6059(4) 0.61611(11) 0.0133(5) Uani 1 1 d .
C8 C 0.4582(3) 0.5225(4) 0.56775(11) 0.0176(6) Uani 1 1 d .
C9 C 0.3157(3) 0.6098(4) 0.53586(12) 0.0241(6) Uani 1 1 d .
H9 H 0.247307 0.549103 0.502770 0.029 Uiso 1 1 calc R
C10 C 0.2752(3) 0.7854(4) 0.55300(13) 0.0291(7) Uani 1 1 d .
H10 H 0.176931 0.845605 0.532343 0.035 Uiso 1 1 calc R
C11 C 0.3776(4) 0.8731(4) 0.60012(13) 0.0259(6) Uani 1 1 d .
H11 H 0.349961 0.993954 0.611970 0.031 Uiso 1 1 calc R
C12 C 0.5214(3) 0.7850(3) 0.63033(11) 0.0185(5) Uani 1 1 d .
H12 H 0.592752 0.848774 0.661721 0.022 Uiso 1 1 calc R

loop_
_atom_site_aniso_label
_atom_site_aniso_U_11
_atom_site_aniso_U_22
_atom_site_aniso_U_33
_atom_site_aniso_U_23
_atom_site_aniso_U_13
_atom_site_aniso_U_12
Cl1 0.0256(3) 0.0278(4) 0.0217(3) -0.0094(3) -0.0023(3) -0.0063(3)
O1 0.0133(8) 0.0191(10) 0.0208(8) 0.0041(7) 0.0032(7) -0.0006(7)
O2 0.0193(8) 0.0145(9) 0.0218(9) -0.0013(7) -0.0052(8) 0.0046(9)
N1 0.0147(10) 0.0115(11) 0.0156(10) -0.0008(10) -0.0011(8) -0.0021(9)
C1 0.0160(11) 0.0126(14) 0.0085(11) -0.0032(9) -0.0010(9) -0.0015(10)
C2 0.0159(11) 0.0133(13) 0.0165(11) 0.0018(11) 0.0003(10) -0.0020(11)
C3 0.0154(11) 0.0125(13) 0.0157(11) -0.0014(10) -0.0034(10) 0.0025(10)
C4 0.0120(10) 0.0174(13) 0.0168(10) -0.0015(10) 0.0004(10) 0.0041(12)
C5 0.0130(11) 0.0164(14) 0.0135(11) 0.0009(10) 0.0023(9) 0.0002(10)
C6 0.0115(11) 0.0107(12) 0.0131(11) -0.0001(10) -0.0004(9) -0.0009(10)
C7 0.0108(10) 0.0169(14) 0.0120(11) 0.0040(10) 0.0021(8) -0.0012(10)
C8 0.0156(13) 0.0229(14) 0.0143(12) 0.0034(10) 0.0028(9) -0.0030(11)
C9 0.0141(12) 0.0404(18) 0.0177(13) 0.0081(13) -0.0027(10) -0.0048(13)
C10 0.0161(12) 0.0409(18) 0.0303(14) 0.0202(14) 0.0000(12) 0.0063(13)
C11 0.0227(13) 0.0202(15) 0.0347(15) 0.0120(13) 0.0055(12) 0.0073(12)
C12 0.0191(13) 0.0160(13) 0.0204(12) 0.0030(10) 0.0023(11) -0.0007(12)

loop_
_atom_type_symbol
_atom_type_description
_atom_type_scat_dispersion_real
_atom_type_scat_dispersion_imag
_atom_type_scat_source
C C 0.0033 0.0016 'International Tables Vol C Tables 4.2.6.8 and 6.1.1.4'
H H 0.0000 0.0000 'International Tables Vol C Tables 4.2.6.8 and 6.1.1.4'
Cl Cl 0.1484 0.1585 'International Tables Vol C Tables 4.2.6.8 and 6.1.1.4'
N N 0.0061 0.0033 'International Tables Vol C Tables 4.2.6.8 and 6.1.1.4'
O O 0.0106 0.0060 'International Tables Vol C Tables 4.2.6.8 and 6.1.1.4'

loop_
_geom_angle_atom_site_label_1
_geom_angle_atom_site_label_2
_geom_angle_atom_site_label_3
_geom_angle
C3 O2 H2 108(2)
H1A N1 H1B 109(2)
C6 N1 H1A 111.1(16)
C6 N1 H1B 109.8(17)
O1 C1 C2 121.9(2)
O1 C1 C6 120.7(2)
C2 C1 C6 117.32(19)
C1 C2 H2A 109.2
C1 C2 H2B 109.2
C1 C2 C3 112.11(19)
H2A C2 H2B 107.9
C3 C2 H2A 109.2
C3 C2 H2B 109.2
O2 C3 C2 110.40(19)
O2 C3 H3 107.7
O2 C3 C4 114.09(18)
C2 C3 H3 107.7
C4 C3 C2 109.1(2)
C4 C3 H3 107.7
C3 C4 H4A 109.6
C3 C4 H4B 109.6
C3 C4 C5 110.23(19)
H4A C4 H4B 108.1
C5 C4 H4A 109.6
C5 C4 H4B 109.6
C4 C5 H5A 108.6
C4 C5 H5B 108.6
C4 C5 C6 114.50(19)
H5A C5 H5B 107.6
C6 C5 H5A 108.6
C6 C5 H5B 108.6
N1 C6 C1 102.51(18)
N1 C6 C5 106.95(18)
N1 C6 C7 114.0(2)
C1 C6 C5 112.73(19)
C7 C6 C1 108.42(18)
C7 C6 C5 111.98(18)
C8 C7 C6 123.5(2)
C12 C7 C6 120.6(2)
C12 C7 C8 115.8(2)
C7 C8 Cl1 121.2(2)
C9 C8 Cl1 115.9(2)
C9 C8 C7 122.8(3)
C8 C9 H9 120.4
C10 C9 C8 119.2(2)
C10 C9 H9 120.4
C9 C10 H10 120.1
C11 C10 C9 119.9(2)
C11 C10 H10 120.1
C10 C11 H11 120.0
C10 C11 C12 120.1(3)
C12 C11 H11 120.0
C7 C12 H12 118.9
C11 C12 C7 122.2(2)
C11 C12 H12 118.9

loop_
_geom_bond_atom_site_label_1
_geom_bond_atom_site_label_2
_geom_bond_distance
Cl1 C8 1.753(3)
O1 C1 1.215(3)
O2 H2 0.93(2)
O2 C3 1.428(3)
N1 H1A 0.90(2)
N1 H1B 0.915(19)
N1 C6 1.477(3)
C1 C2 1.509(3)
C1 C6 1.550(3)
C2 H2A 0.9900
C2 H2B 0.9900
C2 C3 1.533(3)
C3 H3 1.0000
C3 C4 1.525(3)
C4 H4A 0.9900
C4 H4B 0.9900
C4 C5 1.538(3)
C5 H5A 0.9900
C5 H5B 0.9900
C5 C6 1.550(3)
C6 C7 1.538(3)
C7 C8 1.396(3)
C7 C12 1.396(4)
C8 C9 1.395(3)
C9 H9 0.9500
C9 C10 1.381(4)
C10 H10 0.9500
C10 C11 1.378(4)
C11 H11 0.9500
C11 C12 1.390(3)
C12 H12 0.9500

loop_
_geom_hbond_atom_site_label_D
_geom_hbond_atom_site_label_H
_geom_hbond_atom_site_label_A
_geom_hbond_distance_DH
_geom_hbond_distance_HA
_geom_hbond_distance_DA
_geom_hbond_angle_DHA
_geom_hbond_site_symmetry_A
O2 H2 N1 0.93(2) 1.94(2) 2.862(3) 175(3) 3_746
N1 H1A O2 0.90(2) 2.36(2) 3.250(3) 166(2) 1_565
N1 H1B O1 0.915(19) 2.19(2) 3.064(3) 159(2) 3_656
